data_7709649
loop_
_publ_author_name
'Lin, Wei-Quan'
'Wang, Dan-Ru'
'Long, Wei-Jian'
'Lin, Li-Shan'
'Tao, Ze-Xian'
'Liu, Jun-Liang'
'Liu, Zhao-Qing'
'Leng, Ji-Dong'

_publ_section_title
;
 Stereoisomeric coordination polymers based on facial and meridional
 six-coordinate dysprosium(III)
;
_journal_name_full 'Dalton Transactions'
_journal_paper_doi 10.1039/D2DT00334A
_journal_year 2022
_chemical_formula_moiety 'C39 H36 Cl3 Dy O3 P3'
_chemical_formula_sum 'C39 H36 Cl3 Dy O3 P3'
_chemical_formula_weight 914.44
_space_group_crystal_system triclinic
_space_group_IT_number 2
_space_group_name_Hall '-P 1'
_space_group_name_H-M_alt 'P -1'
_atom_sites_solution_hydrogens geom
_audit_creation_date 2021-12-21
_audit_creation_method
;
Olex2 1.5
(compiled 2021.12.09 svn.r5202d8cf for OlexSys, GUI svn.r6439)
;
_audit_update_record
;
2021-12-30 deposited with the CCDC.	2022-02-24 downloaded from the CCDC.
;
_cell_angle_alpha 96.8320(10)
_cell_angle_beta 98.5820(10)
_cell_angle_gamma 115.4380(10)
_cell_formula_units_Z 2
_cell_length_a 11.92540(10)
_cell_length_b 12.06370(10)
_cell_length_c 15.12950(10)
_cell_measurement_reflns_used 34122
_cell_measurement_temperature 100.00(10)
_cell_measurement_theta_max 76.0160
_cell_measurement_theta_min 3.0510
_cell_volume 1902.29(3)
_computing_cell_refinement 'CrysAlisPro 1.171.39.46 (Rigaku OD, 2018)'
_computing_data_collection 'CrysAlisPro 1.171.39.46 (Rigaku OD, 2018)'
_computing_data_reduction 'CrysAlisPro 1.171.39.46 (Rigaku OD, 2018)'
_computing_molecular_graphics 'Olex2 1.5 (Dolomanov et al., 2009)'
_computing_publication_material 'Olex2 1.5 (Dolomanov et al., 2009)'
_computing_structure_refinement 'SHELXL 2017/1 (Sheldrick, 2015)'
_computing_structure_solution 'olex2.solve 1.5 (Bourhis et al., 2015)'
_diffrn_ambient_environment N~2~
_diffrn_ambient_temperature 100.00(2)
_diffrn_detector 'CCD plate'
_diffrn_detector_type HyPix
_diffrn_measured_fraction_theta_full 0.998
_diffrn_measured_fraction_theta_max 0.961
_diffrn_measurement_details
;
List of Runs (angles in degrees, time in seconds):

  # Type    Start    End  Width  t~exp~   \w     \q     \k     \f   Frames
#--------------------------------------------------------------------------
  1  \w    -39.00  22.00   0.50    0.10    --  -47.45  56.00-105.00  122
  2  \w   -116.00 -90.00   0.50    0.10    --  -47.45 -56.00 111.00   52
  3  \w    -87.00 -33.00   0.50    0.10    --  -47.45 -56.00 111.00  108
  4  \w     34.00  71.00   0.50    0.10    --   47.45  56.00-105.00   74
  5  \w   -130.00 -87.00   0.50    0.25    -- -102.00 -56.00 111.00   86
  6  \w   -172.00-136.00   0.50    0.25    -- -102.00 -56.00 111.00   72
  7  \w    -82.00 -30.00   0.50    0.25    -- -102.00  56.00-105.00  104
  8  \w    126.00 166.00   0.50    0.25    --  104.75  56.00-105.00   80
  9  \w    -93.00 -35.00   0.50    0.10    --  -47.45 -37.00-120.00  116
 10  \w     25.00  62.00   0.50    0.10    --   47.45  77.00 150.00   74
 11  \w     36.00  81.00   0.50    0.10    --   47.45  19.00  60.00   90
 12  \w     25.00  51.00   0.50    0.10    --   47.45  77.00 -90.00   52
 13  \w     35.00 111.00   0.50    0.10    --   47.45  37.00 -90.00  152
 14  \w     40.00 103.00   0.50    0.10    --   47.45  37.00 120.00  126
 15  \w     16.00  95.00   0.50    0.10    --   47.45-125.00 120.00  158
 16  \w     25.00  65.00   0.50    0.10    --   47.45  77.00  30.00   80
 17  \w     35.00  95.00   0.50    0.10    --   47.45  37.00-150.00  120
 18  \w     36.00  61.00   0.50    0.10    --   47.45  37.00  60.00   50
 19  \w     26.00  82.00   0.50    0.10    --   47.45  77.00 -60.00  112
 20  \w     26.00  70.00   0.50    0.10    --   47.45  77.00-180.00   88
 21  \w     26.00  65.00   0.50    0.10    --   47.45  77.00 -30.00   78
 22  \w     26.00  72.00   0.50    0.10    --   47.45  77.00  90.00   92
 23  \w     34.00  75.00   0.50    0.10    --   47.45  57.00 -60.00   82
 24  \w     82.00 122.00   0.50    0.10    --   47.45  19.00  60.00   80
 25  \w     39.00  95.00   0.50    0.10    --   47.45-125.00 -90.00  112
 26  \w     25.00  71.00   0.50    0.10    --   47.45  77.00-150.00   92
 27  \w    -24.00  55.00   0.50    0.10    --   47.45 -56.00 111.00  158
 28  \w   -175.00-113.00   0.50    0.25    -- -102.00 -71.00 145.85  124
 29  \w   -104.00 -77.00   0.50    0.25    -- -102.00 -82.00  60.96   54
 30  \w   -117.00 -29.00   0.50    0.25    -- -102.00  61.00  90.00  176
 31  \w   -118.00 -83.00   0.50    0.25    -- -102.00 -67.00   0.32   70
 32  \w   -110.00 -85.00   0.50    0.25    -- -102.00 -62.00-173.49   50
 33  \w   -173.00 -85.00   0.50    0.25    -- -102.00 -61.00  77.71  176
 34  \w   -168.00-142.00   0.50    0.25    -- -102.00 -76.00 175.13   52
 35  \w   -138.00 -79.00   0.50    0.25    -- -102.00 -76.00 175.13  118
 36  \w   -108.00 -81.00   0.50    0.25    -- -102.00 -72.00 -53.55   54
 37  \w   -103.00 -77.00   0.50    0.25    -- -102.00 -81.00   5.42   52
 38  \w   -175.00-125.00   0.50    0.25    -- -102.00 -61.00-150.00  100
 39  \w   -174.00-147.00   0.50    0.25    -- -102.00 -62.00-173.49   54
 40  \w   -174.00 -80.00   0.50    0.25    -- -102.00 -74.00-103.45  188
 41  \w   -105.00 -79.00   0.50    0.25    -- -102.00 -76.00 -19.58   52
 42  \w   -104.00 -79.00   0.50    0.25    -- -102.00 -77.00  90.00   50
 43  \w   -165.00-138.00   0.50    0.25    -- -102.00 -76.00 -19.58   54
 44  \w   -104.00 -79.00   0.50    0.25    -- -102.00 -77.00 120.00   50
 45  \w   -106.00 -79.00   0.50    0.25    -- -102.00 -76.00 -63.43   54
 46  \w   -108.00 -79.00   0.50    0.25    -- -102.00 -77.00 -90.00   58
 47  \w   -171.00-131.00   0.50    0.25    -- -102.00 -77.00 120.00   80
 48  \w   -105.00 -77.00   0.50    0.25    -- -102.00 -81.00  47.04   56
 49  \w   -106.00 -81.00   0.50    0.25    -- -102.00 -73.00 101.49   50
 50  \w   -131.00 -79.00   0.50    0.25    -- -102.00 -77.00 164.04  104
 51  \w   -158.00-132.00   0.50    0.25    -- -102.00 -81.00  47.04   52
 52  \w   -172.00 -79.00   0.50    0.25    -- -102.00 -77.00  30.00  186
 53  \w   -110.00 -85.00   0.50    0.25    -- -102.00 -61.00 125.14   50
 54  \w   -104.00 -79.00   0.50    0.25    -- -102.00 -76.00-170.60   50
 55  \w   -105.00 -80.00   0.50    0.25    -- -102.00 -74.00 -82.49   50
 56  \w   -125.00 -80.00   0.50    0.25    -- -102.00 -74.00 -36.54   90
 57  \w   -106.00 -80.00   0.50    0.25    -- -102.00 -75.00-119.12   52
 58  \w   -170.00-144.00   0.50    0.25    -- -102.00 -74.00 -36.54   52
 59  \w   -121.00 -84.00   0.50    0.25    -- -102.00 -64.00  59.29   74
 60  \w   -110.00 -85.00   0.50    0.25    -- -102.00 -61.00-150.00   50
 61  \w   -170.00 -90.00   0.50    0.25    -- -102.00 -57.00 -87.93  160
 62  \w   -155.00-124.00   0.50    0.25    -- -102.00 -61.00 -30.00   62
 63  \w   -123.00 -86.00   0.50    0.25    -- -102.00 -61.00 -30.00   74
 64  \w   -110.00 -85.00   0.50    0.25    -- -102.00 -62.00   5.78   50
 65  \w   -170.00 -85.00   0.50    0.25    -- -102.00 -65.00 -55.42  170
 66  \w   -107.00 -82.00   0.50    0.25    -- -102.00 -71.00  72.61   50
 67  \w   -173.00 -81.00   0.50    0.25    -- -102.00 -72.00  57.32  184
 68  \w   -107.00 -82.00   0.50    0.25    -- -102.00 -71.00 145.85   50
 69  \w   -145.00 -90.00   0.50    0.25    -- -102.00 -45.00-180.00  110
 70  \w     45.00 107.00   0.50    0.25    --  104.75 -94.00 120.00  124
 71  \w     38.00 109.00   0.50    0.25    --  104.75 -94.00 -30.00  142
 72  \w     41.00 126.00   0.50    0.25    --  104.75 -77.00 120.00  170
 73  \w     79.00 104.00   0.50    0.25    --  104.75 -94.00-150.00   50
 74  \w     89.00 115.00   0.50    0.25    --  104.75-125.00  90.00   52
 75  \w     54.00  79.00   0.50    0.25    --  104.75-125.00  90.00   50
 76  \w     89.00 114.00   0.50    0.25    --  104.75  61.00-150.00   50
 77  \w     34.00 106.00   0.50    0.25    --  104.75 -94.00 -60.00  144
 78  \w     52.00  77.00   0.50    0.25    --  104.75 -56.00 111.00   50
;
_diffrn_measurement_device 'four-circle diffractometer'
_diffrn_measurement_device_type 'XtaLAB Synergy R, DW system, HyPix'
_diffrn_measurement_method '\w scans'
_diffrn_orient_matrix_type 'CrysAlisPro convention (1999,Acta A55,543-557)'
_diffrn_orient_matrix_UB_11 0.1269580000
_diffrn_orient_matrix_UB_12 0.0798478000
_diffrn_orient_matrix_UB_13 0.0702603000
_diffrn_orient_matrix_UB_21 -0.0265380000
_diffrn_orient_matrix_UB_22 0.1144897000
_diffrn_orient_matrix_UB_23 0.0037014000
_diffrn_orient_matrix_UB_31 -0.0686751000
_diffrn_orient_matrix_UB_32 -0.0372970000
_diffrn_orient_matrix_UB_33 0.0782267000
_diffrn_radiation_monochromator mirror
_diffrn_radiation_probe x-ray
_diffrn_radiation_type 'Cu K\a'
_diffrn_radiation_wavelength 1.54184
_diffrn_reflns_av_R_equivalents 0.0622
_diffrn_reflns_av_unetI/netI 0.0292
_diffrn_reflns_Laue_measured_fraction_full 0.998
_diffrn_reflns_Laue_measured_fraction_max 0.961
_diffrn_reflns_limit_h_max 14
_diffrn_reflns_limit_h_min -15
_diffrn_reflns_limit_k_max 15
_diffrn_reflns_limit_k_min -15
_diffrn_reflns_limit_l_max 19
_diffrn_reflns_limit_l_min -18
_diffrn_reflns_number 46309
_diffrn_reflns_point_group_measured_fraction_full 0.998
_diffrn_reflns_point_group_measured_fraction_max 0.961
_diffrn_reflns_theta_full 67.684
_diffrn_reflns_theta_max 76.455
_diffrn_reflns_theta_min 3.018
_diffrn_source 'Rotating-anode X-ray tube'
_diffrn_source_type 'Rigaku (Cu) X-ray Source'
_exptl_absorpt_coefficient_mu 13.931
_exptl_absorpt_correction_T_max 1.00000
_exptl_absorpt_correction_T_min 0.25470
_exptl_absorpt_correction_type multi-scan
_exptl_absorpt_process_details
;
CrysAlisPro 1.171.39.46 (Rigaku Oxford Diffraction, 2018)
Empirical absorption correction using spherical harmonics,
 implemented in SCALE3 ABSPACK scaling algorithm.
;
_exptl_crystal_colour colourless
_exptl_crystal_colour_primary colourless
_exptl_crystal_density_diffrn 1.596
_exptl_crystal_description block
_exptl_crystal_F_000 912
_exptl_crystal_size_max 0.1
_exptl_crystal_size_mid 0.1
_exptl_crystal_size_min 0.08
_refine_diff_density_max 1.047
_refine_diff_density_min -1.070
_refine_diff_density_rms 0.109
_refine_ls_extinction_method none
_refine_ls_goodness_of_fit_ref 1.061
_refine_ls_hydrogen_treatment constr
_refine_ls_matrix_type full
_refine_ls_number_parameters 442
_refine_ls_number_reflns 7672
_refine_ls_number_restraints 0
_refine_ls_restrained_S_all 1.061
_refine_ls_R_factor_all 0.0339
_refine_ls_R_factor_gt 0.0313
_refine_ls_shift/su_max 0.003
_refine_ls_shift/su_mean 0.000
_refine_ls_structure_factor_coef Fsqd
_refine_ls_weighting_details 'w=1/[\s^2^(Fo^2^)+(0.0597P)^2^+1.5449P] where P=(Fo^2^+2Fc^2^)/3'
_refine_ls_weighting_scheme calc
_refine_ls_wR_factor_gt 0.0843
_refine_ls_wR_factor_ref 0.0865
_reflns_Friedel_coverage 0.000
_reflns_number_gt 7450
_reflns_number_total 7672
_reflns_threshold_expression 'I > 2\s(I)'
_cod_data_source_file d2dt00334a2.cif
_cod_data_source_block wdr139-s6
_cod_database_code 7709649
_shelx_shelxl_version_number 2017/1
_chemical_oxdiff_formula 'C H Dy P O Cl'
_shelx_space_group_comment
;
The symmetry employed for this shelxl refinement is uniquely defined
by the following loop, which should always be used as a source of
symmetry information in preference to the above space-group names.
They are only intended as comments.
;
_shelx_estimated_absorpt_t_max 0.402
_shelx_estimated_absorpt_t_min 0.336
_olex2_refinement_description
;
1. Fixed Uiso
 At 1.2 times of:
  All C(H) groups, All C(H,H) groups
2.a Secondary CH2 refined with riding coordinates:
 C13(H13A,H13B), C26(H26A,H26B), C39(H39A,H39B)
2.b Aromatic/amide H refined with riding coordinates:
 C2(H2), C3(H3), C4(H4), C5(H5), C6(H6), C8(H8), C9(H9), C10(H10), C11(H11),
 C12(H12), C14(H14), C15(H15), C16(H16), C17(H17), C18(H18), C21(H21), C22(H22),
  C23(H23), C24(H24), C25(H25), C28(H28), C29(H29), C30(H30), C31(H31),
 C32(H32), C34(H34), C35(H35), C36(H36), C37(H37), C38(H38)
;
_olex2_submission_special_instructions 'No special instructions were received'
_oxdiff_exptl_absorpt_empirical_details
;
Empirical correction (ABSPACK) includes:
- Absorption correction using spherical harmonics
- Frame scaling
;
_oxdiff_exptl_absorpt_empirical_full_max 2.723
_oxdiff_exptl_absorpt_empirical_full_min 0.555

loop_
_space_group_symop_operation_xyz
'x, y, z'
'-x, -y, -z'

loop_
_atom_site_label
_atom_site_type_symbol
_atom_site_fract_x
_atom_site_fract_y
_atom_site_fract_z
_atom_site_U_iso_or_equiv
_atom_site_adp_type
_atom_site_occupancy
_atom_site_site_symmetry_order
_atom_site_calc_flag
_atom_site_refinement_flags_posn
_atom_site_refinement_flags_adp
_atom_site_refinement_flags_occupancy
_atom_site_disorder_assembly
_atom_site_disorder_group
Dy1 Dy 0.29072(2) 0.85215(2) 0.70908(2) 0.01211(6) Uani 1 1 d . . . . .
Cl1 Cl 0.17058(6) 0.88463(6) 0.56271(4) 0.02023(14) Uani 1 1 d . . . . .
Cl2 Cl 0.46061(6) 1.09134(6) 0.76155(4) 0.01651(13) Uani 1 1 d . . . . .
Cl3 Cl 0.14214(6) 0.87195(6) 0.81495(5) 0.02102(14) Uani 1 1 d . . . . .
P1 P 0.49511(6) 0.83487(6) 0.55136(4) 0.01305(13) Uani 1 1 d . . . . .
P2 P 0.44886(6) 0.80956(6) 0.92454(4) 0.01348(14) Uani 1 1 d . . . . .
P3 P 0.08857(6) 0.50121(6) 0.63805(4) 0.01267(13) Uani 1 1 d . . . . .
O1 O 0.42349(19) 0.82992(18) 0.62616(13) 0.0168(4) Uani 1 1 d . . . . .
O2 O 0.40064(19) 0.81364(18) 0.82784(13) 0.0162(4) Uani 1 1 d . . . . .
O3 O 0.17302(18) 0.64036(18) 0.66949(13) 0.0151(4) Uani 1 1 d . . . . .
C1 C 0.6608(3) 0.8950(3) 0.6028(2) 0.0169(5) Uani 1 1 d . . . . .
C2 C 0.7442(3) 0.8727(3) 0.5562(2) 0.0211(6) Uani 1 1 d . . . . .
H2 H 0.714865 0.829421 0.494189 0.025 Uiso 1 1 calc R U . . .
C3 C 0.8707(3) 0.9140(3) 0.6008(3) 0.0272(7) Uani 1 1 d . . . . .
H3 H 0.926948 0.896845 0.569835 0.033 Uiso 1 1 calc R U . . .
C4 C 0.9140(3) 0.9803(3) 0.6907(3) 0.0296(7) Uani 1 1 d . . . . .
H4 H 0.999794 1.007873 0.721340 0.036 Uiso 1 1 calc R U . . .
C5 C 0.8328(3) 1.0063(3) 0.7357(2) 0.0281(7) Uani 1 1 d . . . . .
H5 H 0.863971 1.054039 0.796485 0.034 Uiso 1 1 calc R U . . .
C6 C 0.7058(3) 0.9633(3) 0.6929(2) 0.0214(6) Uani 1 1 d . . . . .
H6 H 0.649945 0.980201 0.724547 0.026 Uiso 1 1 calc R U . . .
C7 C 0.4400(3) 0.6808(3) 0.48474(19) 0.0151(5) Uani 1 1 d . . . . .
C8 C 0.4583(3) 0.6584(3) 0.3963(2) 0.0200(6) Uani 1 1 d . . . . .
H8 H 0.499942 0.726600 0.368000 0.024 Uiso 1 1 calc R U . . .
C9 C 0.4154(3) 0.5361(3) 0.3504(2) 0.0226(6) Uani 1 1 d . . . . .
H9 H 0.428495 0.520769 0.290642 0.027 Uiso 1 1 calc R U . . .
C10 C 0.3535(3) 0.4360(3) 0.3909(2) 0.0209(6) Uani 1 1 d . . . . .
H10 H 0.323825 0.352518 0.358795 0.025 Uiso 1 1 calc R U . . .
C11 C 0.3348(3) 0.4580(3) 0.4785(2) 0.0203(6) Uani 1 1 d . . . . .
H11 H 0.292346 0.389461 0.506210 0.024 Uiso 1 1 calc R U . . .
C12 C 0.3781(3) 0.5795(3) 0.5254(2) 0.0174(5) Uani 1 1 d . . . . .
H12 H 0.365653 0.594254 0.585424 0.021 Uiso 1 1 calc R U . . .
C13 C 0.4757(3) 0.9324(2) 0.47475(18) 0.0162(5) Uani 1 1 d . . . . .
H13A H 0.523083 0.931476 0.426425 0.019 Uiso 1 1 calc R U . . .
H13B H 0.384472 0.897709 0.445005 0.019 Uiso 1 1 calc R U . . .
C14 C 0.6393(3) 0.7822(3) 0.8574(2) 0.0226(6) Uani 1 1 d . . . . .
H14 H 0.580172 0.751740 0.800132 0.027 Uiso 1 1 calc R U . . .
C15 C 0.7606(3) 0.7918(3) 0.8633(2) 0.0272(7) Uani 1 1 d . . . . .
H15 H 0.783758 0.766545 0.809906 0.033 Uiso 1 1 calc R U . . .
C16 C 0.8477(3) 0.8378(3) 0.9460(3) 0.0281(7) Uani 1 1 d . . . . .
H16 H 0.931328 0.846530 0.949051 0.034 Uiso 1 1 calc R U . . .
C17 C 0.8132(3) 0.8714(3) 1.0247(2) 0.0275(7) Uani 1 1 d . . . . .
H17 H 0.872702 0.901026 1.081808 0.033 Uiso 1 1 calc R U . . .
C18 C 0.6916(3) 0.8617(3) 1.0205(2) 0.0223(6) Uani 1 1 d . . . . .
H18 H 0.668292 0.884998 1.074486 0.027 Uiso 1 1 calc R U . . .
C19 C 0.6046(3) 0.8178(3) 0.93672(19) 0.0163(5) Uani 1 1 d . . . . .
C20 C 0.3438(3) 0.6651(3) 0.95191(18) 0.0157(5) Uani 1 1 d . . . . .
C21 C 0.3884(3) 0.5909(3) 0.9952(2) 0.0193(6) Uani 1 1 d . . . . .
H21 H 0.477198 0.619799 1.016717 0.023 Uiso 1 1 calc R U . . .
C22 C 0.3014(3) 0.4745(3) 1.0066(2) 0.0224(6) Uani 1 1 d . . . . .
H22 H 0.331146 0.423375 1.035514 0.027 Uiso 1 1 calc R U . . .
C23 C 0.1719(3) 0.4327(3) 0.9759(2) 0.0232(6) Uani 1 1 d . . . . .
H23 H 0.113336 0.352618 0.983302 0.028 Uiso 1 1 calc R U . . .
C24 C 0.1269(3) 0.5069(3) 0.9344(2) 0.0238(6) Uani 1 1 d . . . . .
H24 H 0.037904 0.477947 0.914055 0.029 Uiso 1 1 calc R U . . .
C25 C 0.2123(3) 0.6233(3) 0.9225(2) 0.0195(6) Uani 1 1 d . . . . .
H25 H 0.181725 0.674503 0.894638 0.023 Uiso 1 1 calc R U . . .
C26 C 0.4547(3) 0.9349(3) 1.00611(19) 0.0172(5) Uani 1 1 d . . . . .
H26A H 0.367972 0.927971 0.999905 0.021 Uiso 1 1 calc R U . . .
H26B H 0.482163 0.925261 1.068560 0.021 Uiso 1 1 calc R U . . .
C27 C 0.1719(3) 0.4131(3) 0.66887(19) 0.0160(5) Uani 1 1 d . . . . .
C28 C 0.2792(3) 0.4721(3) 0.74103(19) 0.0199(6) Uani 1 1 d . . . . .
H28 H 0.310562 0.558132 0.767872 0.024 Uiso 1 1 calc R U . . .
C29 C 0.3398(3) 0.4044(3) 0.7732(2) 0.0267(7) Uani 1 1 d . . . . .
H29 H 0.412118 0.444013 0.822731 0.032 Uiso 1 1 calc R U . . .
C30 C 0.2955(3) 0.2792(3) 0.7335(2) 0.0286(7) Uani 1 1 d . . . . .
H30 H 0.337047 0.233218 0.756292 0.034 Uiso 1 1 calc R U . . .
C31 C 0.1904(3) 0.2211(3) 0.6606(2) 0.0242(6) Uani 1 1 d . . . . .
H31 H 0.161207 0.135786 0.632796 0.029 Uiso 1 1 calc R U . . .
C32 C 0.1276(3) 0.2872(3) 0.6281(2) 0.0195(6) Uani 1 1 d . . . . .
H32 H 0.055228 0.247214 0.578609 0.023 Uiso 1 1 calc R U . . .
C33 C -0.0446(3) 0.4519(3) 0.69253(18) 0.0154(5) Uani 1 1 d . . . . .
C34 C -0.0633(3) 0.5443(3) 0.74336(19) 0.0176(5) Uani 1 1 d . . . . .
H34 H -0.013243 0.630218 0.742787 0.021 Uiso 1 1 calc R U . . .
C35 C -0.1559(3) 0.5098(3) 0.7950(2) 0.0224(6) Uani 1 1 d . . . . .
H35 H -0.167932 0.572644 0.830516 0.027 Uiso 1 1 calc R U . . .
C36 C -0.2302(3) 0.3851(3) 0.7950(2) 0.0218(6) Uani 1 1 d . . . . .
H36 H -0.292228 0.362402 0.831151 0.026 Uiso 1 1 calc R U . . .
C37 C -0.2143(3) 0.2926(3) 0.7421(2) 0.0244(6) Uani 1 1 d . . . . .
H37 H -0.267253 0.206692 0.740651 0.029 Uiso 1 1 calc R U . . .
C38 C -0.1209(3) 0.3257(3) 0.6911(2) 0.0214(6) Uani 1 1 d . . . . .
H38 H -0.109304 0.262579 0.655664 0.026 Uiso 1 1 calc R U . . .
C39 C 0.0311(3) 0.4593(2) 0.51561(18) 0.0148(5) Uani 1 1 d . . . . .
H39A H 0.102900 0.471962 0.485733 0.018 Uiso 1 1 calc R U . . .
H39B H -0.031964 0.369649 0.497338 0.018 Uiso 1 1 calc R U . . .

loop_
_atom_site_aniso_label
_atom_site_aniso_U_11
_atom_site_aniso_U_22
_atom_site_aniso_U_33
_atom_site_aniso_U_23
_atom_site_aniso_U_13
_atom_site_aniso_U_12
Dy1 0.01348(9) 0.01367(9) 0.00989(9) 0.00220(6) 0.00223(6) 0.00702(7)
Cl1 0.0211(3) 0.0215(3) 0.0173(3) 0.0054(2) -0.0018(2) 0.0105(3)
Cl2 0.0178(3) 0.0147(3) 0.0154(3) 0.0029(2) 0.0025(2) 0.0065(2)
Cl3 0.0210(3) 0.0211(3) 0.0213(3) -0.0001(3) 0.0091(3) 0.0096(3)
P1 0.0146(3) 0.0145(3) 0.0126(3) 0.0040(2) 0.0041(2) 0.0082(3)
P2 0.0165(3) 0.0144(3) 0.0100(3) 0.0022(2) 0.0008(2) 0.0081(3)
P3 0.0136(3) 0.0139(3) 0.0104(3) 0.0020(2) 0.0016(2) 0.0067(3)
O1 0.0188(9) 0.0181(9) 0.0168(9) 0.0044(8) 0.0061(8) 0.0105(8)
O2 0.0203(10) 0.0179(9) 0.0102(9) 0.0042(7) 0.0006(7) 0.0091(8)
O3 0.0167(9) 0.0137(9) 0.0129(9) 0.0016(7) 0.0023(7) 0.0058(8)
C1 0.0179(13) 0.0163(13) 0.0199(14) 0.0078(11) 0.0057(11) 0.0094(11)
C2 0.0194(14) 0.0194(14) 0.0260(15) 0.0060(12) 0.0084(12) 0.0088(12)
C3 0.0165(14) 0.0269(16) 0.0429(19) 0.0123(14) 0.0104(14) 0.0115(12)
C4 0.0162(14) 0.0302(16) 0.0409(19) 0.0192(15) 0.0012(13) 0.0078(13)
C5 0.0221(15) 0.0309(17) 0.0249(16) 0.0083(13) -0.0009(12) 0.0075(13)
C6 0.0198(14) 0.0229(14) 0.0191(14) 0.0037(11) 0.0031(11) 0.0083(12)
C7 0.0150(12) 0.0182(13) 0.0158(13) 0.0047(10) 0.0050(10) 0.0102(11)
C8 0.0252(14) 0.0206(14) 0.0165(13) 0.0065(11) 0.0052(11) 0.0117(12)
C9 0.0303(16) 0.0244(15) 0.0153(14) 0.0018(12) 0.0033(12) 0.0155(13)
C10 0.0212(14) 0.0178(13) 0.0215(14) -0.0012(11) 0.0001(11) 0.0095(11)
C11 0.0177(13) 0.0172(13) 0.0277(15) 0.0063(12) 0.0070(12) 0.0084(11)
C12 0.0182(13) 0.0191(13) 0.0172(13) 0.0040(11) 0.0058(11) 0.0098(11)
C13 0.0218(13) 0.0172(14) 0.0123(12) 0.0036(10) 0.0037(10) 0.0111(11)
C14 0.0267(15) 0.0254(15) 0.0187(14) 0.0063(12) 0.0051(12) 0.0141(13)
C15 0.0326(17) 0.0307(16) 0.0311(17) 0.0171(14) 0.0167(14) 0.0203(14)
C16 0.0197(15) 0.0185(15) 0.048(2) 0.0100(14) 0.0047(14) 0.0102(12)
C17 0.0224(15) 0.0224(15) 0.0337(18) -0.0020(13) -0.0044(13) 0.0122(13)
C18 0.0252(15) 0.0188(14) 0.0218(15) -0.0012(11) -0.0006(12) 0.0123(12)
C19 0.0173(13) 0.0149(12) 0.0175(13) 0.0042(10) 0.0038(11) 0.0078(10)
C20 0.0216(14) 0.0174(13) 0.0105(12) 0.0033(10) 0.0033(10) 0.0110(11)
C21 0.0224(14) 0.0230(14) 0.0160(13) 0.0042(11) 0.0050(11) 0.0132(12)
C22 0.0285(15) 0.0219(14) 0.0223(14) 0.0087(12) 0.0085(12) 0.0144(13)
C23 0.0267(15) 0.0192(14) 0.0215(14) 0.0071(12) 0.0080(12) 0.0070(12)
C24 0.0201(14) 0.0254(15) 0.0226(15) 0.0077(12) 0.0040(12) 0.0070(12)
C25 0.0198(14) 0.0208(14) 0.0184(14) 0.0059(11) 0.0039(11) 0.0093(12)
C26 0.0199(13) 0.0189(14) 0.0139(12) 0.0037(10) 0.0028(10) 0.0100(12)
C27 0.0162(12) 0.0211(13) 0.0148(13) 0.0065(11) 0.0076(10) 0.0101(11)
C28 0.0221(14) 0.0282(15) 0.0139(13) 0.0041(11) 0.0042(11) 0.0155(12)
C29 0.0276(16) 0.0446(19) 0.0178(14) 0.0079(13) 0.0035(12) 0.0256(15)
C30 0.0372(18) 0.0416(19) 0.0293(17) 0.0194(15) 0.0176(14) 0.0319(16)
C31 0.0297(16) 0.0229(15) 0.0313(17) 0.0120(13) 0.0184(14) 0.0169(13)
C32 0.0201(13) 0.0197(14) 0.0212(14) 0.0063(11) 0.0077(11) 0.0097(11)
C33 0.0141(12) 0.0184(13) 0.0119(12) 0.0033(10) 0.0013(10) 0.0062(11)
C34 0.0160(13) 0.0183(13) 0.0179(13) 0.0027(11) 0.0012(11) 0.0084(11)
C35 0.0236(14) 0.0252(15) 0.0219(14) 0.0016(12) 0.0064(12) 0.0148(12)
C36 0.0185(13) 0.0264(15) 0.0230(15) 0.0088(12) 0.0097(11) 0.0101(12)
C37 0.0199(14) 0.0211(14) 0.0310(16) 0.0061(12) 0.0079(12) 0.0073(12)
C38 0.0210(14) 0.0176(13) 0.0242(15) 0.0012(11) 0.0066(12) 0.0080(12)
C39 0.0166(12) 0.0160(13) 0.0111(12) 0.0008(10) 0.0003(10) 0.0082(11)

loop_
_atom_type_symbol
_atom_type_description
_atom_type_scat_dispersion_real
_atom_type_scat_dispersion_imag
_atom_type_scat_source
C C 0.0181 0.0091 'International Tables Vol C Tables 4.2.6.8 and 6.1.1.4'
H H 0.0000 0.0000 'International Tables Vol C Tables 4.2.6.8 and 6.1.1.4'
Cl Cl 0.3639 0.7018 'International Tables Vol C Tables 4.2.6.8 and 6.1.1.4'
Dy Dy -9.8046 9.8477 'International Tables Vol C Tables 4.2.6.8 and 6.1.1.4'
O O 0.0492 0.0322 'International Tables Vol C Tables 4.2.6.8 and 6.1.1.4'
P P 0.2955 0.4335 'International Tables Vol C Tables 4.2.6.8 and 6.1.1.4'

loop_
_geom_angle_atom_site_label_1
_geom_angle_atom_site_label_2
_geom_angle_atom_site_label_3
_geom_angle
_geom_angle_site_symmetry_1
_geom_angle_site_symmetry_3
_geom_angle_publ_flag
Cl1 Dy1 Cl2 94.41(2) . . ?
Cl1 Dy1 Cl3 96.06(2) . . ?
Cl3 Dy1 Cl2 94.03(2) . . ?
O1 Dy1 Cl1 87.89(5) . . ?
O1 Dy1 Cl2 86.55(5) . . ?
O1 Dy1 Cl3 175.95(5) . . ?
O1 Dy1 O2 87.51(7) . . ?
O1 Dy1 O3 86.98(7) . . ?
O2 Dy1 Cl1 174.85(5) . . ?
O2 Dy1 Cl2 87.62(5) . . ?
O2 Dy1 Cl3 88.51(5) . . ?
O3 Dy1 Cl1 92.28(5) . . ?
O3 Dy1 Cl2 170.51(5) . . ?
O3 Dy1 Cl3 91.94(5) . . ?
O3 Dy1 O2 85.17(7) . . ?
O1 P1 C1 108.52(12) . . ?
O1 P1 C7 110.39(12) . . ?
O1 P1 C13 112.33(12) . . ?
C1 P1 C13 109.36(13) . . ?
C7 P1 C1 108.49(12) . . ?
C7 P1 C13 107.68(12) . . ?
O2 P2 C19 109.67(13) . . ?
O2 P2 C20 109.86(12) . . ?
O2 P2 C26 112.12(12) . . ?
C19 P2 C26 109.74(13) . . ?
C20 P2 C19 108.55(13) . . ?
C20 P2 C26 106.80(13) . . ?
O3 P3 C27 111.51(12) . . ?
O3 P3 C33 110.35(12) . . ?
O3 P3 C39 111.14(12) . . ?
C27 P3 C33 106.26(13) . . ?
C27 P3 C39 107.76(12) . . ?
C33 P3 C39 109.66(13) . . ?
P1 O1 Dy1 161.83(12) . . ?
P2 O2 Dy1 159.07(13) . . ?
P3 O3 Dy1 175.88(12) . . ?
C2 C1 P1 121.7(2) . . ?
C6 C1 P1 118.5(2) . . ?
C6 C1 C2 119.8(3) . . ?
C1 C2 H2 120.1 . . ?
C3 C2 C1 119.9(3) . . ?
C3 C2 H2 120.1 . . ?
C2 C3 H3 120.1 . . ?
C4 C3 C2 119.8(3) . . ?
C4 C3 H3 120.1 . . ?
C3 C4 H4 119.8 . . ?
C5 C4 C3 120.3(3) . . ?
C5 C4 H4 119.8 . . ?
C4 C5 H5 119.7 . . ?
C4 C5 C6 120.6(3) . . ?
C6 C5 H5 119.7 . . ?
C1 C6 H6 120.2 . . ?
C5 C6 C1 119.6(3) . . ?
C5 C6 H6 120.2 . . ?
C8 C7 P1 123.3(2) . . ?
C12 C7 P1 117.1(2) . . ?
C12 C7 C8 119.6(3) . . ?
C7 C8 H8 120.2 . . ?
C9 C8 C7 119.6(3) . . ?
C9 C8 H8 120.2 . . ?
C8 C9 H9 119.7 . . ?
C8 C9 C10 120.6(3) . . ?
C10 C9 H9 119.7 . . ?
C9 C10 H10 120.0 . . ?
C9 C10 C11 120.0(3) . . ?
C11 C10 H10 120.0 . . ?
C10 C11 H11 119.9 . . ?
C12 C11 C10 120.1(3) . . ?
C12 C11 H11 119.9 . . ?
C7 C12 H12 119.9 . . ?
C11 C12 C7 120.2(3) . . ?
C11 C12 H12 119.9 . . ?
P1 C13 H13A 109.3 . . ?
P1 C13 H13B 109.3 . . ?
C13 C13 P1 111.5(2) 2_676 . ?
C13 C13 H13A 109.3 2_676 . ?
C13 C13 H13B 109.3 2_676 . ?
H13A C13 H13B 108.0 . . ?
C15 C14 H14 120.2 . . ?
C15 C14 C19 119.6(3) . . ?
C19 C14 H14 120.2 . . ?
C14 C15 H15 119.7 . . ?
C16 C15 C14 120.6(3) . . ?
C16 C15 H15 119.7 . . ?
C15 C16 H16 120.0 . . ?
C15 C16 C17 120.0(3) . . ?
C17 C16 H16 120.0 . . ?
C16 C17 H17 119.8 . . ?
C16 C17 C18 120.4(3) . . ?
C18 C17 H17 119.8 . . ?
C17 C18 H18 120.2 . . ?
C19 C18 C17 119.6(3) . . ?
C19 C18 H18 120.2 . . ?
C14 C19 P2 117.7(2) . . ?
C18 C19 P2 122.4(2) . . ?
C18 C19 C14 119.9(3) . . ?
C21 C20 P2 122.5(2) . . ?
C21 C20 C25 119.9(3) . . ?
C25 C20 P2 117.4(2) . . ?
C20 C21 H21 120.3 . . ?
C22 C21 C20 119.4(3) . . ?
C22 C21 H21 120.3 . . ?
C21 C22 H22 119.8 . . ?
C23 C22 C21 120.4(3) . . ?
C23 C22 H22 119.8 . . ?
C22 C23 H23 119.7 . . ?
C22 C23 C24 120.5(3) . . ?
C24 C23 H23 119.7 . . ?
C23 C24 H24 120.0 . . ?
C25 C24 C23 119.9(3) . . ?
C25 C24 H24 120.0 . . ?
C20 C25 H25 120.1 . . ?
C24 C25 C20 119.8(3) . . ?
C24 C25 H25 120.1 . . ?
P2 C26 H26A 109.0 . . ?
P2 C26 H26B 109.0 . . ?
C26 C26 P2 113.0(3) 2_677 . ?
C26 C26 H26A 109.0 2_677 . ?
C26 C26 H26B 109.0 2_677 . ?
H26A C26 H26B 107.8 . . ?
C28 C27 P3 117.3(2) . . ?
C28 C27 C32 120.1(3) . . ?
C32 C27 P3 122.4(2) . . ?
C27 C28 H28 120.2 . . ?
C29 C28 C27 119.6(3) . . ?
C29 C28 H28 120.2 . . ?
C28 C29 H29 119.7 . . ?
C28 C29 C30 120.5(3) . . ?
C30 C29 H29 119.7 . . ?
C29 C30 H30 120.0 . . ?
C29 C30 C31 120.0(3) . . ?
C31 C30 H30 120.0 . . ?
C30 C31 H31 119.9 . . ?
C30 C31 C32 120.3(3) . . ?
C32 C31 H31 119.9 . . ?
C27 C32 H32 120.2 . . ?
C31 C32 C27 119.5(3) . . ?
C31 C32 H32 120.2 . . ?
C34 C33 P3 118.1(2) . . ?
C38 C33 P3 121.6(2) . . ?
C38 C33 C34 120.1(3) . . ?
C33 C34 H34 120.2 . . ?
C33 C34 C35 119.6(3) . . ?
C35 C34 H34 120.2 . . ?
C34 C35 H35 119.8 . . ?
C36 C35 C34 120.5(3) . . ?
C36 C35 H35 119.8 . . ?
C35 C36 H36 120.0 . . ?
C35 C36 C37 119.9(3) . . ?
C37 C36 H36 120.0 . . ?
C36 C37 H37 119.9 . . ?
C36 C37 C38 120.2(3) . . ?
C38 C37 H37 119.9 . . ?
C33 C38 H38 120.2 . . ?
C37 C38 C33 119.6(3) . . ?
C37 C38 H38 120.2 . . ?
P3 C39 H39A 109.7 . . ?
P3 C39 H39B 109.7 . . ?
C39 C39 P3 110.0(2) 2_566 . ?
C39 C39 H39A 109.7 2_566 . ?
C39 C39 H39B 109.7 2_566 . ?
H39A C39 H39B 108.2 . . ?

loop_
_geom_bond_atom_site_label_1
_geom_bond_atom_site_label_2
_geom_bond_distance
_geom_bond_site_symmetry_2
_geom_bond_publ_flag
Dy1 Cl1 2.6177(6) . ?
Dy1 Cl2 2.6484(6) . ?
Dy1 Cl3 2.6232(7) . ?
Dy1 O1 2.243(2) . ?
Dy1 O2 2.2762(18) . ?
Dy1 O3 2.2718(19) . ?
P1 O1 1.508(2) . ?
P1 C1 1.792(3) . ?
P1 C7 1.791(3) . ?
P1 C13 1.805(3) . ?
P2 O2 1.5047(19) . ?
P2 C19 1.797(3) . ?
P2 C20 1.797(3) . ?
P2 C26 1.804(3) . ?
P3 O3 1.508(2) . ?
P3 C27 1.795(3) . ?
P3 C33 1.803(3) . ?
P3 C39 1.805(3) . ?
C1 C2 1.399(4) . ?
C1 C6 1.399(4) . ?
C2 H2 0.9500 . ?
C2 C3 1.396(4) . ?
C3 H3 0.9500 . ?
C3 C4 1.391(5) . ?
C4 H4 0.9500 . ?
C4 C5 1.380(5) . ?
C5 H5 0.9500 . ?
C5 C6 1.392(4) . ?
C6 H6 0.9500 . ?
C7 C8 1.401(4) . ?
C7 C12 1.398(4) . ?
C8 H8 0.9500 . ?
C8 C9 1.386(4) . ?
C9 H9 0.9500 . ?
C9 C10 1.388(4) . ?
C10 H10 0.9500 . ?
C10 C11 1.390(4) . ?
C11 H11 0.9500 . ?
C11 C12 1.383(4) . ?
C12 H12 0.9500 . ?
C13 C13 1.530(5) 2_676 ?
C13 H13A 0.9900 . ?
C13 H13B 0.9900 . ?
C14 H14 0.9500 . ?
C14 C15 1.388(4) . ?
C14 C19 1.405(4) . ?
C15 H15 0.9500 . ?
C15 C16 1.380(5) . ?
C16 H16 0.9500 . ?
C16 C17 1.388(5) . ?
C17 H17 0.9500 . ?
C17 C18 1.395(4) . ?
C18 H18 0.9500 . ?
C18 C19 1.393(4) . ?
C20 C21 1.399(4) . ?
C20 C25 1.404(4) . ?
C21 H21 0.9500 . ?
C21 C22 1.392(4) . ?
C22 H22 0.9500 . ?
C22 C23 1.385(4) . ?
C23 H23 0.9500 . ?
C23 C24 1.389(4) . ?
C24 H24 0.9500 . ?
C24 C25 1.388(4) . ?
C25 H25 0.9500 . ?
C26 C26 1.530(5) 2_677 ?
C26 H26A 0.9900 . ?
C26 H26B 0.9900 . ?
C27 C28 1.398(4) . ?
C27 C32 1.398(4) . ?
C28 H28 0.9500 . ?
C28 C29 1.386(4) . ?
C29 H29 0.9500 . ?
C29 C30 1.387(5) . ?
C30 H30 0.9500 . ?
C30 C31 1.389(5) . ?
C31 H31 0.9500 . ?
C31 C32 1.391(4) . ?
C32 H32 0.9500 . ?
C33 C34 1.394(4) . ?
C33 C38 1.394(4) . ?
C34 H34 0.9500 . ?
C34 C35 1.395(4) . ?
C35 H35 0.9500 . ?
C35 C36 1.379(4) . ?
C36 H36 0.9500 . ?
C36 C37 1.392(4) . ?
C37 H37 0.9500 . ?
C37 C38 1.393(4) . ?
C38 H38 0.9500 . ?
C39 C39 1.539(5) 2_566 ?
C39 H39A 0.9900 . ?
C39 H39B 0.9900 . ?

loop_
_geom_torsion_atom_site_label_1
_geom_torsion_atom_site_label_2
_geom_torsion_atom_site_label_3
_geom_torsion_atom_site_label_4
_geom_torsion
_geom_torsion_site_symmetry_1
_geom_torsion_site_symmetry_2
_geom_torsion_site_symmetry_3
_geom_torsion_site_symmetry_4
_geom_torsion_publ_flag
P1 C1 C2 C3 -175.7(2) . . . . ?
P1 C1 C6 C5 177.2(2) . . . . ?
P1 C7 C8 C9 178.3(2) . . . . ?
P1 C7 C12 C11 -178.9(2) . . . . ?
P2 C20 C21 C22 -173.9(2) . . . . ?
P2 C20 C25 C24 174.1(2) . . . . ?
P3 C27 C28 C29 173.9(2) . . . . ?
P3 C27 C32 C31 -174.3(2) . . . . ?
P3 C33 C34 C35 -172.6(2) . . . . ?
P3 C33 C38 C37 173.3(2) . . . . ?
O1 P1 C1 C2 158.3(2) . . . . ?
O1 P1 C1 C6 -20.1(3) . . . . ?
O1 P1 C7 C8 159.9(2) . . . . ?
O1 P1 C7 C12 -21.4(2) . . . . ?
O1 P1 C13 C13 60.0(3) . . . 2_676 ?
O2 P2 C19 C14 -22.1(3) . . . . ?
O2 P2 C19 C18 155.7(2) . . . . ?
O2 P2 C20 C21 133.2(2) . . . . ?
O2 P2 C20 C25 -42.5(3) . . . . ?
O2 P2 C26 C26 -61.9(3) . . . 2_677 ?
O3 P3 C27 C28 22.0(3) . . . . ?
O3 P3 C27 C32 -162.8(2) . . . . ?
O3 P3 C33 C34 8.8(2) . . . . ?
O3 P3 C33 C38 -165.7(2) . . . . ?
O3 P3 C39 C39 -52.6(3) . . . 2_566 ?
C1 P1 O1 Dy1 132.0(4) . . . . ?
C1 P1 C7 C8 -81.3(3) . . . . ?
C1 P1 C7 C12 97.4(2) . . . . ?
C1 P1 C13 C13 -60.6(3) . . . 2_676 ?
C1 C2 C3 C4 -1.8(5) . . . . ?
C2 C1 C6 C5 -1.2(4) . . . . ?
C2 C3 C4 C5 -0.5(5) . . . . ?
C3 C4 C5 C6 2.0(5) . . . . ?
C4 C5 C6 C1 -1.1(5) . . . . ?
C6 C1 C2 C3 2.7(4) . . . . ?
C7 P1 O1 Dy1 -109.2(4) . . . . ?
C7 P1 C1 C2 38.3(3) . . . . ?
C7 P1 C1 C6 -140.1(2) . . . . ?
C7 P1 C13 C13 -178.3(3) . . . 2_676 ?
C7 C8 C9 C10 0.6(4) . . . . ?
C8 C7 C12 C11 -0.2(4) . . . . ?
C8 C9 C10 C11 -0.4(5) . . . . ?
C9 C10 C11 C12 -0.1(4) . . . . ?
C10 C11 C12 C7 0.4(4) . . . . ?
C12 C7 C8 C9 -0.3(4) . . . . ?
C13 P1 O1 Dy1 11.0(4) . . . . ?
C13 P1 C1 C2 -78.9(3) . . . . ?
C13 P1 C1 C6 102.7(2) . . . . ?
C13 P1 C7 C8 37.0(3) . . . . ?
C13 P1 C7 C12 -144.3(2) . . . . ?
C14 C15 C16 C17 2.0(5) . . . . ?
C15 C14 C19 P2 177.5(2) . . . . ?
C15 C14 C19 C18 -0.3(4) . . . . ?
C15 C16 C17 C18 -1.6(5) . . . . ?
C16 C17 C18 C19 0.2(5) . . . . ?
C17 C18 C19 P2 -177.0(2) . . . . ?
C17 C18 C19 C14 0.7(4) . . . . ?
C19 P2 O2 Dy1 -151.0(3) . . . . ?
C19 P2 C20 C21 13.3(3) . . . . ?
C19 P2 C20 C25 -162.4(2) . . . . ?
C19 P2 C26 C26 60.2(3) . . . 2_677 ?
C19 C14 C15 C16 -1.0(5) . . . . ?
C20 P2 O2 Dy1 89.8(4) . . . . ?
C20 P2 C19 C14 97.9(2) . . . . ?
C20 P2 C19 C18 -84.3(3) . . . . ?
C20 P2 C26 C26 177.7(2) . . . 2_677 ?
C20 C21 C22 C23 -0.5(4) . . . . ?
C21 C20 C25 C24 -1.7(4) . . . . ?
C21 C22 C23 C24 -0.7(5) . . . . ?
C22 C23 C24 C25 0.7(5) . . . . ?
C23 C24 C25 C20 0.6(5) . . . . ?
C25 C20 C21 C22 1.7(4) . . . . ?
C26 P2 O2 Dy1 -28.8(4) . . . . ?
C26 P2 C19 C14 -145.7(2) . . . . ?
C26 P2 C19 C18 32.1(3) . . . . ?
C26 P2 C20 C21 -104.9(2) . . . . ?
C26 P2 C20 C25 79.3(2) . . . . ?
C27 P3 C33 C34 129.9(2) . . . . ?
C27 P3 C33 C38 -44.7(3) . . . . ?
C27 P3 C39 C39 -175.1(2) . . . 2_566 ?
C27 C28 C29 C30 0.8(5) . . . . ?
C28 C27 C32 C31 0.7(4) . . . . ?
C28 C29 C30 C31 0.5(5) . . . . ?
C29 C30 C31 C32 -1.2(5) . . . . ?
C30 C31 C32 C27 0.6(4) . . . . ?
C32 C27 C28 C29 -1.4(4) . . . . ?
C33 P3 C27 C28 -98.3(2) . . . . ?
C33 P3 C27 C32 76.9(3) . . . . ?
C33 P3 C39 C39 69.7(3) . . . 2_566 ?
C33 C34 C35 C36 -1.0(4) . . . . ?
C34 C33 C38 C37 -1.2(4) . . . . ?
C34 C35 C36 C37 -1.0(5) . . . . ?
C35 C36 C37 C38 1.9(5) . . . . ?
C36 C37 C38 C33 -0.8(5) . . . . ?
C38 C33 C34 C35 2.1(4) . . . . ?
C39 P3 C27 C28 144.2(2) . . . . ?
C39 P3 C27 C32 -40.6(3) . . . . ?
C39 P3 C33 C34 -113.9(2) . . . . ?
C39 P3 C33 C38 71.5(3) . . . . ?
